data_2242944
loop_
_publ_author_name
'Peloquin, Andrew J.'
'Adas, Sonya K.'
'Iacono, Scott T.'
'Balaich, Gary J.'

_publ_section_title
;
 Crystal structures of a series of 6-aryl-1,3-diphenylfulvenes
;
_journal_coeditor_code HB7824
_journal_issue 6
_journal_name_full 'Acta Crystallographica Section E'
_journal_page_first 838
_journal_page_last 842
_journal_paper_doi 10.1107/S205698901900700X
_journal_volume 75
_journal_year 2019
_chemical_formula_iupac 'C25 H20'
_chemical_formula_moiety 'C25 H20'
_chemical_formula_sum 'C25 H20'
_chemical_formula_weight 320.41
_chemical_name_common 1,3-diphenyl-6-(4-methylphenyl)fulvene
_chemical_name_systematic
;
{3-[(4-Methylphenyl)methylidene]-4-phenylcyclopenta-1,4-dien-1-yl}benzene
;
_space_group_crystal_system monoclinic
_space_group_IT_number 14
_space_group_name_Hall '-P 2ybc'
_space_group_name_H-M_alt 'P 1 21/c 1'
_symmetry_space_group_name_Hall '-P 2ybc'
_symmetry_space_group_name_H-M 'P 1 21/c 1'
_atom_sites_solution_hydrogens geom
_atom_sites_solution_primary dual
_audit_creation_method
;
Olex2 1.2
(compiled 2017.08.10 svn.r3458 for OlexSys, GUI svn.r5381)
;
_cell_angle_alpha 90
_cell_angle_beta 107.7100(10)
_cell_angle_gamma 90
_cell_formula_units_Z 4
_cell_length_a 19.208(2)
_cell_length_b 5.8774(7)
_cell_length_c 16.1884(18)
_cell_measurement_reflns_used 6861
_cell_measurement_temperature 100(2)
_cell_measurement_theta_max 26.143
_cell_measurement_theta_min 2.226
_cell_volume 1740.9(3)
_computing_cell_refinement
;
SAINT (Bruker, 2017)
;
_computing_data_collection
;
APEX3 (Bruker, 2017)
;
_computing_data_reduction
;
SAINT (Bruker, 2017)
;
_computing_molecular_graphics
;
<i>ORTEP-3 for Windows</i> (Farrugia, 2012) and Mercury (Macrae, <i>et
al.</i>,
2008)
;
_computing_publication_material
;
<i>publCIF</i> (Westrip, 2010)
;
_computing_structure_refinement
;
SHELXL (Sheldrick, 2015<i>b</i>)
;
_computing_structure_solution
;
SHELXT (Sheldrick, 2015<i>a</i>)
;
_diffrn_ambient_temperature 100(2)
_diffrn_measured_fraction_theta_full 1.000
_diffrn_measured_fraction_theta_max 1.000
_diffrn_measurement_device_type 'Bruker APEXII CCD'
_diffrn_measurement_method '\f and \w scans'
_diffrn_radiation_type MoK\a
_diffrn_radiation_wavelength 0.71073
_diffrn_reflns_av_R_equivalents 0.0377
_diffrn_reflns_av_unetI/netI 0.0201
_diffrn_reflns_limit_h_max 23
_diffrn_reflns_limit_h_min -23
_diffrn_reflns_limit_k_max 7
_diffrn_reflns_limit_k_min -7
_diffrn_reflns_limit_l_max 20
_diffrn_reflns_limit_l_min -20
_diffrn_reflns_number 30237
_diffrn_reflns_theta_full 25.242
_diffrn_reflns_theta_max 26.154
_diffrn_reflns_theta_min 2.226
_diffrn_source 'fine focus sealed tube'
_diffrn_standards_number 0
_exptl_absorpt_coefficient_mu 0.069
_exptl_absorpt_correction_T_max 0.7453
_exptl_absorpt_correction_T_min 0.6907
_exptl_absorpt_correction_type multi-scan
_exptl_absorpt_process_details SADABS
_exptl_crystal_colour red
_exptl_crystal_density_diffrn 1.222
_exptl_crystal_density_method 'not measured'
_exptl_crystal_description 'rect. Prism'
_exptl_crystal_F_000 680
_exptl_crystal_size_max 0.43
_exptl_crystal_size_mid 0.27
_exptl_crystal_size_min 0.06
_refine_diff_density_max 0.220
_refine_diff_density_min -0.194
_refine_ls_extinction_method none
_refine_ls_goodness_of_fit_ref 1.040
_refine_ls_hydrogen_treatment constr
_refine_ls_matrix_type full
_refine_ls_number_parameters 227
_refine_ls_number_reflns 3473
_refine_ls_number_restraints 0
_refine_ls_restrained_S_all 1.040
_refine_ls_R_factor_all 0.0477
_refine_ls_R_factor_gt 0.0397
_refine_ls_shift/su_max 0.000
_refine_ls_shift/su_mean 0.000
_refine_ls_structure_factor_coef Fsqd
_refine_ls_weighting_details 'w=1/[\s^2^(Fo^2^)+(0.0394P)^2^+0.8955P] where P=(Fo^2^+2Fc^2^)/3'
_refine_ls_weighting_scheme calc
_refine_ls_wR_factor_gt 0.0932
_refine_ls_wR_factor_ref 0.1003
_reflns_number_gt 2972
_reflns_number_total 3473
_reflns_threshold_expression 'I > 2\s(I)'
_cod_data_source_file hb7824sup1.cif
_cod_data_source_block II
_cod_database_code 2242944
_shelx_space_group_comment
;
The symmetry employed for this shelxl refinement is uniquely defined
by the following loop, which should always be used as a source of
symmetry information in preference to the above space-group names.
They are only intended as comments.
;
_shelx_estimated_absorpt_t_min 0.971
_shelx_estimated_absorpt_t_max 0.996

loop_
_space_group_symop_operation_xyz
'x, y, z'
'-x, y+1/2, -z+1/2'
'-x, -y, -z'
'x, -y-1/2, z-1/2'

loop_
_atom_site_type_symbol
_atom_site_label
_atom_site_fract_x
_atom_site_fract_y
_atom_site_fract_z
_atom_site_U_iso_or_equiv
_atom_site_adp_type
_atom_site_calc_flag
_atom_site_occupancy
C C1 0.21805(7) 0.4854(2) 0.67244(8) 0.0199(3) Uani d 1
C C19 0.39564(7) 0.1392(2) 0.78528(8) 0.0196(3) Uani d 1
C C3 0.16408(7) 0.3062(2) 0.76451(8) 0.0199(3) Uani d 1
C C13 0.23043(6) 0.6328(2) 0.60483(8) 0.0199(3) Uani d 1
C C24 0.46911(7) 0.2083(2) 0.81558(8) 0.0205(3) Uani d 1
H H24 0.482874 0.351246 0.797988 0.025 Uiso calc 1
C C6 0.34162(7) 0.2980(2) 0.73220(8) 0.0199(3) Uani d 1
H H6 0.358882 0.400502 0.697460 0.024 Uiso calc 1
C C21 0.43165(7) -0.2155(2) 0.86275(8) 0.0217(3) Uani d 1
H H21 0.418584 -0.361899 0.878004 0.026 Uiso calc 1
C C22 0.50403(7) -0.1435(2) 0.89566(8) 0.0209(3) Uani d 1
C C23 0.52175(7) 0.0712(2) 0.87068(8) 0.0212(3) Uani d 1
H H23 0.570728 0.123926 0.891873 0.025 Uiso calc 1
C C4 0.23106(7) 0.2078(2) 0.78063(8) 0.0205(3) Uani d 1
H H4 0.249483 0.087659 0.820575 0.025 Uiso calc 1
C C14 0.27283(7) 0.5647(2) 0.55254(8) 0.0218(3) Uani d 1
H H14 0.294824 0.418298 0.560510 0.026 Uiso calc 1
C C7 0.11136(7) 0.2699(2) 0.81300(8) 0.0205(3) Uani d 1
C C5 0.26996(7) 0.3166(2) 0.72660(8) 0.0195(3) Uani d 1
C C20 0.37819(7) -0.0787(2) 0.80827(8) 0.0206(3) Uani d 1
H H20 0.329440 -0.133081 0.786414 0.025 Uiso calc 1
C C2 0.15635(7) 0.4766(2) 0.69629(8) 0.0217(3) Uani d 1
H H2 0.114171 0.567633 0.672247 0.026 Uiso calc 1
C C18 0.19736(7) 0.8485(2) 0.58962(8) 0.0229(3) Uani d 1
H H18 0.168610 0.899257 0.624501 0.027 Uiso calc 1
C C8 0.11440(7) 0.0724(2) 0.86246(8) 0.0240(3) Uani d 1
H H8 0.146980 -0.046782 0.859555 0.029 Uiso calc 1
C C12 0.06039(7) 0.4379(2) 0.81513(8) 0.0235(3) Uani d 1
H H12 0.055986 0.569546 0.779883 0.028 Uiso calc 1
C C17 0.20606(7) 0.9880(2) 0.52453(9) 0.0277(3) Uani d 1
H H17 0.181975 1.131132 0.513845 0.033 Uiso calc 1
C C15 0.28318(7) 0.7086(2) 0.48909(8) 0.0256(3) Uani d 1
H H15 0.313325 0.661580 0.455334 0.031 Uiso calc 1
C C9 0.07027(7) 0.0496(3) 0.91556(9) 0.0284(3) Uani d 1
H H9 0.073164 -0.084411 0.949270 0.034 Uiso calc 1
C C11 0.01606(7) 0.4138(3) 0.86843(9) 0.0272(3) Uani d 1
H H11 -0.018208 0.529317 0.869678 0.033 Uiso calc 1
C C16 0.24982(7) 0.9197(2) 0.47484(9) 0.0285(3) Uani d 1
H H16 0.256832 1.017343 0.431291 0.034 Uiso calc 1
C C10 0.02185(7) 0.2213(3) 0.91982(9) 0.0289(3) Uani d 1
H H10 -0.007197 0.207094 0.957700 0.035 Uiso calc 1
C C25 0.56192(7) -0.2930(2) 0.95447(9) 0.0277(3) Uani d 1
H H25A 0.582960 -0.216495 1.010312 0.042 Uiso calc 1
H H25B 0.600443 -0.322080 0.927669 0.042 Uiso calc 1
H H25C 0.539995 -0.437632 0.963685 0.042 Uiso calc 1

loop_
_atom_site_aniso_label
_atom_site_aniso_U_11
_atom_site_aniso_U_22
_atom_site_aniso_U_33
_atom_site_aniso_U_12
_atom_site_aniso_U_13
_atom_site_aniso_U_23
C1 0.0197(6) 0.0202(6) 0.0184(6) 0.0004(5) 0.0035(5) -0.0010(5)
C19 0.0201(6) 0.0221(6) 0.0176(6) 0.0027(5) 0.0074(5) -0.0014(5)
C3 0.0196(6) 0.0205(6) 0.0185(6) -0.0006(5) 0.0043(5) -0.0015(5)
C13 0.0158(6) 0.0224(6) 0.0188(6) -0.0023(5) 0.0013(5) 0.0012(5)
C24 0.0224(6) 0.0192(6) 0.0219(6) 0.0011(5) 0.0096(5) 0.0003(5)
C6 0.0219(6) 0.0201(6) 0.0182(6) 0.0004(5) 0.0067(5) -0.0004(5)
C21 0.0240(6) 0.0196(6) 0.0241(6) 0.0017(5) 0.0113(5) 0.0014(5)
C22 0.0220(6) 0.0231(6) 0.0190(6) 0.0053(5) 0.0084(5) 0.0009(5)
C23 0.0177(6) 0.0242(7) 0.0221(6) 0.0007(5) 0.0065(5) -0.0024(5)
C4 0.0223(6) 0.0200(6) 0.0191(6) 0.0009(5) 0.0060(5) 0.0006(5)
C14 0.0190(6) 0.0238(7) 0.0207(6) -0.0010(5) 0.0033(5) 0.0011(5)
C7 0.0174(6) 0.0245(7) 0.0180(6) -0.0034(5) 0.0030(5) -0.0011(5)
C5 0.0211(6) 0.0193(6) 0.0176(6) 0.0006(5) 0.0051(5) -0.0011(5)
C20 0.0185(6) 0.0215(6) 0.0225(6) 0.0005(5) 0.0073(5) -0.0015(5)
C2 0.0191(6) 0.0228(7) 0.0220(6) 0.0023(5) 0.0046(5) 0.0022(5)
C18 0.0195(6) 0.0230(7) 0.0242(6) -0.0005(5) 0.0038(5) -0.0008(5)
C8 0.0194(6) 0.0262(7) 0.0240(6) -0.0027(5) 0.0028(5) 0.0017(5)
C12 0.0210(6) 0.0252(7) 0.0238(6) -0.0014(5) 0.0058(5) 0.0008(5)
C17 0.0253(7) 0.0224(7) 0.0294(7) -0.0016(6) -0.0007(6) 0.0049(6)
C15 0.0214(6) 0.0348(8) 0.0196(6) -0.0048(6) 0.0046(5) 0.0012(6)
C9 0.0243(7) 0.0337(8) 0.0253(7) -0.0066(6) 0.0049(5) 0.0066(6)
C11 0.0201(6) 0.0338(8) 0.0281(7) -0.0009(6) 0.0080(5) -0.0042(6)
C16 0.0278(7) 0.0305(8) 0.0232(7) -0.0074(6) 0.0021(5) 0.0088(6)
C10 0.0211(7) 0.0419(8) 0.0249(7) -0.0083(6) 0.0091(5) 0.0000(6)
C25 0.0228(7) 0.0290(7) 0.0305(7) 0.0040(6) 0.0067(6) 0.0063(6)

loop_
_atom_type_symbol
_atom_type_description
_atom_type_scat_dispersion_real
_atom_type_scat_dispersion_imag
_atom_type_scat_source
C C 0.0033 0.0016 'International Tables Vol C Tables 4.2.6.8 and 6.1.1.4'
H H 0.0000 0.0000 'International Tables Vol C Tables 4.2.6.8 and 6.1.1.4'

loop_
_geom_angle_atom_site_label_1
_geom_angle_atom_site_label_2
_geom_angle_atom_site_label_3
_geom_angle
C13 C1 C5 126.87(11)
C2 C1 C13 126.04(12)
C2 C1 C5 107.08(11)
C24 C19 C6 118.52(12)
C20 C19 C24 117.84(11)
C20 C19 C6 123.64(11)
C4 C3 C7 126.77(12)
C4 C3 C2 107.96(11)
C2 C3 C7 124.93(11)
C14 C13 C1 122.49(12)
C14 C13 C18 117.84(12)
C18 C13 C1 119.65(12)
C19 C24 H24 119.5
C23 C24 C19 121.01(12)
C23 C24 H24 119.5
C19 C6 H6 116.0
C5 C6 C19 127.90(12)
C5 C6 H6 116.0
C22 C21 H21 119.1
C20 C21 H21 119.1
C20 C21 C22 121.73(12)
C21 C22 C23 117.72(12)
C21 C22 C25 121.52(12)
C23 C22 C25 120.74(12)
C24 C23 C22 121.14(12)
C24 C23 H23 119.4
C22 C23 H23 119.4
C3 C4 H4 125.5
C3 C4 C5 108.96(11)
C5 C4 H4 125.5
C13 C14 H14 119.6
C15 C14 C13 120.87(13)
C15 C14 H14 119.6
C8 C7 C3 120.58(12)
C12 C7 C3 120.70(12)
C12 C7 C8 118.59(12)
C6 C5 C1 125.28(12)
C6 C5 C4 128.23(12)
C4 C5 C1 105.78(10)
C19 C20 H20 119.8
C21 C20 C19 120.46(12)
C21 C20 H20 119.8
C1 C2 C3 110.16(11)
C1 C2 H2 124.9
C3 C2 H2 124.9
C13 C18 H18 119.5
C17 C18 C13 120.97(13)
C17 C18 H18 119.5
C7 C8 H8 119.7
C9 C8 C7 120.53(13)
C9 C8 H8 119.7
C7 C12 H12 119.7
C11 C12 C7 120.58(13)
C11 C12 H12 119.7
C18 C17 H17 119.9
C18 C17 C16 120.26(13)
C16 C17 H17 119.9
C14 C15 H15 119.8
C16 C15 C14 120.36(13)
C16 C15 H15 119.8
C8 C9 H9 119.8
C8 C9 C10 120.40(13)
C10 C9 H9 119.8
C12 C11 H11 120.0
C10 C11 C12 120.09(13)
C10 C11 H11 120.0
C17 C16 H16 120.2
C15 C16 C17 119.64(13)
C15 C16 H16 120.2
C9 C10 C11 119.70(13)
C9 C10 H10 120.2
C11 C10 H10 120.2
C22 C25 H25A 109.5
C22 C25 H25B 109.5
C22 C25 H25C 109.5
H25A C25 H25B 109.5
H25A C25 H25C 109.5
H25B C25 H25C 109.5

loop_
_geom_bond_atom_site_label_1
_geom_bond_atom_site_label_2
_geom_bond_distance
C1 C13 1.4707(17)
C1 C5 1.4883(17)
C1 C2 1.3547(18)
C19 C24 1.4057(17)
C19 C6 1.4642(17)
C19 C20 1.4023(18)
C3 C4 1.3616(17)
C3 C7 1.4733(17)
C3 C2 1.4641(17)
C13 C14 1.3997(18)
C13 C18 1.4056(18)
C24 H24 0.9500
C24 C23 1.3852(18)
C6 H6 0.9500
C6 C5 1.3561(17)
C21 H21 0.9500
C21 C22 1.3946(18)
C21 C20 1.3883(18)
C22 C23 1.3983(19)
C22 C25 1.5068(17)
C23 H23 0.9500
C4 H4 0.9500
C4 C5 1.4596(17)
C14 H14 0.9500
C14 C15 1.3906(18)
C7 C8 1.4012(18)
C7 C12 1.3981(19)
C20 H20 0.9500
C2 H2 0.9500
C18 H18 0.9500
C18 C17 1.3850(19)
C8 H8 0.9500
C8 C9 1.3850(19)
C12 H12 0.9500
C12 C11 1.3916(18)
C17 H17 0.9500
C17 C16 1.388(2)
C15 H15 0.9500
C15 C16 1.383(2)
C9 H9 0.9500
C9 C10 1.388(2)
C11 H11 0.9500
C11 C10 1.389(2)
C16 H16 0.9500
C10 H10 0.9500
C25 H25A 0.9800
C25 H25B 0.9800
C25 H25C 0.9800

loop_
_geom_hbond_atom_site_label_D
_geom_hbond_atom_site_label_H
_geom_hbond_atom_site_label_A
_geom_hbond_site_symmetry_A
_geom_hbond_distance_DH
_geom_hbond_distance_HA
_geom_hbond_distance_DA
_geom_hbond_angle_DHA
C12 H12 Cg3 2_545 0.95 2.95 3.6560(4) 132
C17 H17 Cg3 4_544 0.95 2.83 3.4837(4) 127
C25 H25A Cg4 3_666 0.98 2.98 3.8277(4) 145

_cod_database_fobs_code 2242944
